data_4500530
loop_
_publ_author_name
'Colodrero, Rosario M. P.'
'Cabeza, Aurelio'
'Olivera-Pastor, Pascual'
'Papadaki, Maria'
'Rius, Jordi'
'Choquesillo-Lazarte, Duane'
'Garc\'ia-Ruiz, Juan M.'
'Demadis, Konstantinos D.'
'Aranda, Miguel A. G.'

_publ_section_title
;
 Common Structural Features in Calcium Hydroxyphosphonoacetates. A
 High-Throughput Screening
;
_journal_issue 5
_journal_name_full 'Crystal Growth &amp; Design'
_journal_page_first 1713
_journal_paper_doi 10.1021/cg101652e
_journal_volume 11
_journal_year 2011
_chemical_formula_sum 'C8 Ca5 O30 P4'
_chemical_formula_weight 900.35
_chemical_name_systematic ' ?'
_space_group_IT_number 15
_symmetry_cell_setting monoclinic
_symmetry_space_group_name_Hall '-I 2ya'
_symmetry_space_group_name_H-M 'I 1 2/a 1'
_audit_creation_date 2010-09-24T17:39
_audit_creation_method 'from EXP file using GSAS2CIF'
_audit_update_record ' 2010-09-24T17:39  Initial CIF as created by GSAS2CIF'
_cell_angle_alpha 90.0
_cell_angle_beta 93.2400(8)
_cell_angle_gamma 90.0
_cell_formula_units_Z 4
_cell_length_a 29.7116(4)
_cell_length_b 8.84842(9)
_cell_length_c 11.31039(9)
_cell_measurement_temperature 293
_cell_volume 2968.76(6)
_computing_structure_refinement GSAS
_diffrn_ambient_temperature 293
_diffrn_radiation_probe x-ray
_diffrn_radiation_wavelength 0.2998
_exptl_absorpt_correction_T_max 1.00000
_exptl_absorpt_correction_T_min 1.00000
_exptl_absorpt_process_details
;   GSAS Absorption/surface roughness correction: function number 0
 No correction is applied.
;
_pd_block_id 2010-09-24T17:39|CAHPAA_KOH_ID31|cabeza|ID31
_pd_calc_method 'Rietveld Refinement'
_pd_instr_location ' ?'
_pd_meas_2theta_range_inc 0.003
_pd_meas_2theta_range_max 32.985001
_pd_meas_2theta_range_min 0.003
_pd_phase_name CaHPAA_1-1_4.3_KOH
_pd_proc_2theta_range_inc 0.003
_pd_proc_2theta_range_max 32.980782
_pd_proc_2theta_range_min -0.001219
_pd_proc_info_datetime 2010-09-24T17:39:44
_pd_proc_info_excluded_regions ' ?'
_pd_proc_ls_background_function
;   GSAS Background function number 7 with 36 terms.
 Linear interpolation
      1:    548.181     2:    631.064     3:    543.978     4:    521.202    
      5:    551.516     6:    697.261     7:    628.751     8:    652.140    
      9:    599.263    10:    630.740    11:    510.838    12:    453.155    
     13:    474.920    14:    507.173    15:    496.411    16:    401.901    
     17:    409.098    18:    424.940    19:    423.734    20:    367.294    
     21:    411.332    22:    403.069    23:    412.906    24:    361.468    
     25:    418.730    26:    393.527    27:    396.679    28:    363.695    
     29:    381.139    30:    397.187    31:    353.716    32:    343.349    
     33:    359.751    34:    386.098    35:    344.437    36:    353.379    
;
_pd_proc_ls_peak_cutoff 0.00500
_pd_proc_ls_pref_orient_corr
;   March-Dollase
 AXIS  1 Ratio=   0.95187  h= 1.000  k= 0.000  l= 0.000
 Prefered orientation correction range: Min=   0.92868, Max=   1.15948
;
_pd_proc_ls_profile_function
;
 CW Profile function number 4 with  21 terms
 Pseudovoigt profile coefficients as parameterized in
 P. Thompson, D.E. Cox & J.B. Hastings (1987). J. Appl. Cryst.,20,79-83.
 Asymmetry correction of L.W. Finger, D.E. Cox & A. P. Jephcoat (1994).
 J. Appl. Cryst.,27,892-900.
 Microstrain broadening by P.W. Stephens,  (1999). J. Appl. Cryst.,32,281-289.
 Peak tails are ignored  where the intensity is below 0.0050 times the peak
   Aniso. broadening axis   0.0   0.0   1.0
;
_pd_proc_ls_prof_R_factor 0.0838
_pd_proc_ls_prof_wR_expected 0.0306
_pd_proc_ls_prof_wR_factor 0.1147
_pd_spec_mounting ' ?'
_refine_ls_goodness_of_fit_all 4.02
_refine_ls_matrix_type full
_refine_ls_number_parameters 133
_refine_ls_number_restraints 45
_refine_ls_R_Fsqd_factor 0.13181
_refine_ls_shift/su_max 0.08
_refine_ls_shift/su_mean 0.01
_reflns_d_resolution_high 0.864
_reflns_d_resolution_low 8.479
_reflns_limit_h_max 34
_reflns_limit_h_min 0
_reflns_limit_k_max 10
_reflns_limit_k_min 0
_reflns_limit_l_max 13
_reflns_limit_l_min -13
_reflns_number_total 2423
_cod_data_source_file cg101652e_si_002.cif
_cod_data_source_block Ca5(H1HPA)2(HPA)2.6H2O
_cod_depositor_comments
;
The following automatic conversions were performed:

'_geom_bond_publ_flag' value 'N' changed to 'n' according to
/home/saulius/struct/CIF-dictionaries/cif_core.dic dictionary named
'cif_core.dic' version 2.4.1 from 2010-06-29 (117
times).

'_geom_angle_publ_flag' value 'N' changed to 'n' according
to /home/saulius/struct/CIF-dictionaries/cif_core.dic dictionary
named 'cif_core.dic' version 2.4.1 from 2010-06-29 (163 times).

Automatic conversion script
Id: cif_fix_values 1715 2011-07-08 13:25:40Z adriana 
;
_cod_original_cell_volume 2968.75(7)
_cod_original_sg_symbol_H-M 'I 2/a'
_cod_original_formula_sum 'C8 Ca5 O30.00 P4'
_cod_database_code 4500530

loop_
_symmetry_equiv_pos_site_id
_symmetry_equiv_pos_as_xyz
1 +x,+y,+z
2 -x+1/2,+y,-z
-1 -x,-y,-z
-2 +x+1/2,-y,+z
101 +x+1/2,+y+1/2,+z+1/2
102 -x,+y+1/2,-z+1/2
-101 -x+1/2,-y+1/2,-z+1/2
-102 +x,-y+1/2,+z+1/2

loop_
_atom_site_type_symbol
_atom_site_label
_atom_site_fract_x
_atom_site_fract_y
_atom_site_fract_z
_atom_site_occupancy
_atom_site_thermal_displace_type
_atom_site_U_iso_or_equiv
_atom_site_symmetry_multiplicity
Ca Ca1 0.06205(16) 0.4016(5) 0.2077(4) 1.0 Uiso 0.0099(8) 8
Ca Ca2 0.47576(15) 0.7987(5) 0.0481(4) 1.0 Uiso 0.0099(8) 8
Ca Ca3 0.25 0.2576(7) 1.0 1.0 Uiso 0.0099(8) 4
P P1 0.21427(20) 0.4557(7) 0.2536(5) 1.0 Uiso 0.0099(8) 8
O O1 0.2508(4) 0.0555(14) 0.1426(8) 1.0 Uiso 0.0235(14) 8
O O2 0.2364(4) 0.4428(14) 0.1325(8) 1.0 Uiso 0.0235(14) 8
O O3 0.1886(4) 0.6065(11) 0.2565(11) 1.0 Uiso 0.0235(14) 8
C C1 0.1702(4) 0.3125(14) 0.2514(10) 1.0 Uiso 0.0235(14) 8
C C2 0.1470(4) 0.2977(23) 0.3676(11) 1.0 Uiso 0.0235(14) 8
O Oc1 0.3294(4) 0.2367(16) 0.0403(10) 1.0 Uiso 0.0235(14) 8
O Oc2 0.10621(35) 0.3232(16) 0.3706(11) 1.0 Uiso 0.0235(14) 8
O OH1 0.1365(4) 0.3352(15) 0.1600(10) 1.0 Uiso 0.0235(14) 8
P P2 0.03153(21) -0.0091(7) 0.2211(5) 1.0 Uiso 0.0099(8) 8
O O4 0.4825(4) 0.5588(14) 0.1556(8) 1.0 Uiso 0.0235(14) 8
O O5 -0.00539(34) 0.9405(15) 0.1300(9) 1.0 Uiso 0.0235(14) 8
O O6 0.0370(4) 0.1622(10) 0.2196(11) 1.0 Uiso 0.0235(14) 8
C C3 0.08172(29) 0.8945(11) 0.1802(11) 1.0 Uiso 0.0235(14) 8
C C4 0.0735(6) 0.7300(11) 0.1914(10) 1.0 Uiso 0.0235(14) 8
O Oc3 0.0639(5) 0.6524(13) 0.0979(10) 1.0 Uiso 0.0235(14) 8
O Oc4 0.0769(5) -0.3349(13) 0.2926(10) 1.0 Uiso 0.0235(14) 8
O OH2 0.0923(4) 0.9283(13) 0.0601(9) 1.0 Uiso 0.0235(14) 8
O Ow1 0.0469(5) 0.3323(18) 0.0017(13) 1.0 Uiso 0.061(4) 8
O Ow2 0.1937(5) 0.8332(16) 0.4040(12) 1.0 Uiso 0.061(4) 8
O Ow3 0.1115(5) 0.9262(24) 0.3983(18) 0.5 Uiso 0.061(4) 8
O Ow4 0.1808(10) 0.8534(35) 0.0695(27) 0.5 Uiso 0.061(4) 8

loop_
_atom_type_symbol
_atom_type_number_in_cell
_atom_type_scat_dispersion_real
_atom_type_scat_dispersion_imag
_atom_type_scat_Cromer_Mann_a1
_atom_type_scat_Cromer_Mann_a2
_atom_type_scat_Cromer_Mann_a3
_atom_type_scat_Cromer_Mann_a4
_atom_type_scat_Cromer_Mann_b1
_atom_type_scat_Cromer_Mann_b2
_atom_type_scat_Cromer_Mann_b3
_atom_type_scat_Cromer_Mann_b4
_atom_type_scat_Cromer_Mann_c
_atom_type_scat_source
Ca 20.0 0.021 0.054 8.62660 10.4421 7.38730 0.65990 1.58990 85.7484 1.02110 178.437 1.37510 International_Tables_Vol_C
P 16.0 0.001 0.016 6.43450 1.90670 4.17910 27.1570 1.78000 0.52600 1.49080 68.1645 1.11490 International_Tables_Vol_C
O 120.0 -0.004 0.001 3.04850 13.2771 2.28680 5.70110 1.54630 0.32390 0.86700 32.9089 0.25080 International_Tables_Vol_C
C 32.0 -0.002 0.000 2.31000 20.8439 1.02000 10.2075 1.58860 0.56870 0.86500 51.6512 0.21560 International_Tables_Vol_C

loop_
_geom_angle_atom_site_label_1
_geom_angle_atom_site_label_2
_geom_angle_atom_site_label_3
_geom_angle
_geom_angle_site_symmetry_1
_geom_angle_site_symmetry_3
_geom_angle_publ_flag
Ca2 Ca1 Oc2 128.4(4) -2_565 1_555 n
Ca2 Ca1 OH1 114.69(35) -2_565 1_555 n
Ca2 Ca1 P2 67.52(16) -2_565 102_455 n
Ca2 Ca1 O4 43.90(27) -2_565 -2_565 n
Ca2 Ca1 O5 86.95(28) -2_565 102_445 n
Ca2 Ca1 O6 47.53(35) -2_565 1_555 n
Ca2 Ca1 Oc3 102.91(30) -2_565 1_555 n
Ca2 Ca1 Oc4 139.2(4) -2_565 1_565 n
Ca2 Ca1 Ow1 44.9(4) -2_565 1_555 n
Oc2 Ca1 OH1 67.2(4) 1_555 1_555 n
Oc2 Ca1 P2 110.73(34) 1_555 102_455 n
Oc2 Ca1 O4 137.6(4) 1_555 -2_565 n
Oc2 Ca1 O5 80.6(4) 1_555 102_445 n
Oc2 Ca1 O6 81.1(5) 1_555 1_555 n
Oc2 Ca1 Oc3 128.7(5) 1_555 1_555 n
Oc2 Ca1 Oc4 84.0(4) 1_555 1_565 n
Oc2 Ca1 Ow1 139.2(5) 1_555 1_555 n
OH1 Ca1 P2 177.6(4) 1_555 102_455 n
OH1 Ca1 O4 152.2(4) 1_555 -2_565 n
OH1 Ca1 O5 147.7(4) 1_555 102_445 n
OH1 Ca1 O6 95.5(5) 1_555 1_555 n
OH1 Ca1 Oc3 93.3(4) 1_555 1_555 n
OH1 Ca1 Oc4 99.6(5) 1_555 1_565 n
OH1 Ca1 Ow1 81.0(4) 1_555 1_555 n
P2 Ca1 O4 30.17(20) 102_455 -2_565 n
P2 Ca1 O5 30.13(18) 102_455 102_445 n
P2 Ca1 O6 85.30(34) 102_455 1_555 n
P2 Ca1 Oc3 87.04(34) 102_455 1_555 n
P2 Ca1 Oc4 78.7(4) 102_455 1_565 n
P2 Ca1 Ow1 101.4(4) 102_455 1_555 n
O4 Ca1 O5 59.25(27) -2_565 102_445 n
O4 Ca1 O6 80.2(5) -2_565 1_555 n
O4 Ca1 Oc3 78.7(4) -2_565 1_555 n
O4 Ca1 Oc4 96.0(4) -2_565 1_565 n
O4 Ca1 Ow1 71.2(4) -2_565 1_555 n
O5 Ca1 O6 81.5(5) 102_445 1_555 n
O5 Ca1 Oc3 105.3(4) 102_445 1_555 n
O5 Ca1 Oc4 73.5(4) 102_445 1_565 n
O5 Ca1 Ow1 128.5(5) 102_445 1_555 n
O6 Ca1 Oc3 150.0(5) 1_555 1_555 n
O6 Ca1 Oc4 152.7(5) 1_555 1_565 n
O6 Ca1 Ow1 77.0(5) 1_555 1_555 n
Oc3 Ca1 Oc4 51.57(27) 1_555 1_565 n
Oc3 Ca1 Ow1 76.1(5) 1_555 1_555 n
Oc4 Ca1 Ow1 127.7(5) 1_565 1_555 n
Ca1 Ca2 P2 68.45(16) -2_665 -2_665 n
Ca1 Ca2 O4 43.44(27) -2_665 1_555 n
Ca1 Ca2 O5 112.03(28) -2_665 2_555 n
Ca1 Ca2 O5 97.51(25) -2_665 -2_675 n
Ca1 Ca2 O6 39.59(22) -2_665 -2_665 n
Ca1 Ca2 Oc3 113.73(34) -2_665 2_555 n
Ca1 Ca2 Oc4 99.40(30) -2_665 -101_555 n
Ca1 Ca2 OH2 174.78(32) -2_665 2_555 n
Ca1 Ca2 Ow1 43.4(4) -2_665 -2_665 n
P2 Ca2 O4 100.40(33) -2_665 1_555 n
P2 Ca2 O5 90.41(31) -2_665 2_555 n
P2 Ca2 O5 29.21(20) -2_665 -2_675 n
P2 Ca2 O6 29.27(19) -2_665 -2_665 n
P2 Ca2 Oc3 174.6(4) -2_665 2_555 n
P2 Ca2 Oc4 78.49(32) -2_665 -101_555 n
P2 Ca2 OH2 114.13(31) -2_665 2_555 n
P2 Ca2 Ow1 89.0(4) -2_665 -2_665 n
O4 Ca2 O5 142.2(4) 1_555 2_555 n
O4 Ca2 O5 126.6(4) 1_555 -2_675 n
O4 Ca2 O6 73.2(4) 1_555 -2_665 n
O4 Ca2 Oc3 84.0(4) 1_555 2_555 n
O4 Ca2 Oc4 77.7(4) 1_555 -101_555 n
O4 Ca2 OH2 131.5(4) 1_555 2_555 n
O4 Ca2 Ow1 69.8(4) 1_555 -2_665 n
O5 Ca2 O5 76.4(4) 2_555 -2_675 n
O5 Ca2 O6 105.3(4) 2_555 -2_665 n
O5 Ca2 Oc3 84.2(4) 2_555 2_555 n
O5 Ca2 Oc4 140.0(4) 2_555 -101_555 n
O5 Ca2 OH2 72.83(35) 2_555 2_555 n
O5 Ca2 Ow1 74.3(4) 2_555 -2_665 n
O5 Ca2 O6 58.47(29) -2_675 -2_665 n
O5 Ca2 Oc3 147.7(4) -2_675 2_555 n
O5 Ca2 Oc4 75.6(4) -2_675 -101_555 n
O5 Ca2 OH2 85.39(35) -2_675 2_555 n
O5 Ca2 Ow1 109.1(5) -2_675 -2_665 n
O6 Ca2 Oc3 153.3(4) -2_665 2_555 n
O6 Ca2 Oc4 83.3(4) -2_665 -101_555 n
O6 Ca2 OH2 142.3(4) -2_665 2_555 n
O6 Ca2 Ow1 69.8(4) -2_665 -2_665 n
Oc3 Ca2 Oc4 105.6(4) 2_555 -101_555 n
Oc3 Ca2 OH2 64.1(4) 2_555 2_555 n
Oc3 Ca2 Ow1 89.7(5) 2_555 -2_665 n
Oc4 Ca2 OH2 77.05(33) -101_555 2_555 n
Oc4 Ca2 Ow1 142.4(5) -101_555 -2_665 n
OH2 Ca2 Ow1 139.5(4) 2_555 -2_665 n
O1 Ca3 O1 84.1(6) 1_556 2_556 n
O1 Ca3 O2 95.1(4) 1_556 1_556 n
O1 Ca3 O2 169.2(4) 1_556 2_556 n
O1 Ca3 Oc1 80.9(4) 1_556 1_556 n
O1 Ca3 Oc1 92.5(4) 1_556 2_556 n
O1 Ca3 O2 169.2(4) 2_556 1_556 n
O1 Ca3 O2 95.1(4) 2_556 2_556 n
O1 Ca3 Oc1 92.5(4) 2_556 1_556 n
O1 Ca3 Oc1 80.9(4) 2_556 2_556 n
O2 Ca3 O2 87.7(6) 1_556 2_556 n
O2 Ca3 Oc1 98.1(5) 1_556 1_556 n
O2 Ca3 Oc1 88.4(5) 1_556 2_556 n
O2 Ca3 Oc1 88.4(5) 2_556 1_556 n
O2 Ca3 Oc1 98.1(5) 2_556 2_556 n
Oc1 Ca3 Oc1 171.1(8) 1_556 2_556 n
O1 P1 O2 111.7(7) -101_555 1_555 n
O1 P1 O3 110.9(7) -101_555 1_555 n
O1 P1 C1 115.0(7) -101_555 1_555 n
O2 P1 O3 108.5(7) 1_555 1_555 n
O2 P1 C1 106.0(6) 1_555 1_555 n
O3 P1 C1 104.2(6) 1_555 1_555 n
Ca3 O1 P1 123.1(7) 1_554 -101_444 n
Ca3 O2 P1 137.1(8) 1_554 1_555 n
P1 C1 C2 114.1(9) 1_555 1_555 n
P1 C1 OH1 113.0(9) 1_555 1_555 n
C2 C1 OH1 108.0(9) 1_555 1_555 n
C1 C2 Oc1 118.5(9) 1_555 -101_555 n
C1 C2 Oc2 120.0(10) 1_555 1_555 n
Oc1 C2 Oc2 121.5(11) -101_555 1_555 n
Ca3 Oc1 C2 132.5(9) 1_554 -101_555 n
Ca1 Oc2 C2 123.2(9) 1_555 1_555 n
Ca1 OH1 C1 119.9(9) 1_555 1_555 n
Ca1 P2 Ca2 81.93(19) 102_545 -2_665 n
Ca1 P2 O4 52.3(5) 102_445 -101_555 n
Ca1 P2 O5 58.0(5) 102_445 1_545 n
Ca1 P2 O6 111.1(6) 102_445 1_555 n
Ca1 P2 C3 136.6(4) 102_445 1_545 n
Ca2 P2 O4 125.3(5) -2_565 -101_555 n
Ca2 P2 O5 54.1(6) -2_565 1_545 n
Ca2 P2 O6 56.7(6) -2_565 1_555 n
Ca2 P2 C3 122.8(5) -2_565 1_545 n
O4 P2 O5 107.8(7) -101_555 1_545 n
O4 P2 O6 109.1(7) -101_555 1_555 n
O4 P2 C3 111.5(6) -101_555 1_545 n
O5 P2 O6 110.8(9) 1_545 1_555 n
O5 P2 C3 105.2(7) 1_545 1_545 n
O6 P2 C3 112.3(7) 1_555 1_545 n
Ca1 O4 Ca2 92.7(4) -2_765 1_555 n
Ca1 O4 P2 97.5(6) -2_665 -101_555 n
Ca2 O4 P2 132.7(7) 1_555 -101_555 n
Ca1 O5 Ca2 139.2(5) 102_555 2_555 n
Ca1 O5 Ca2 104.0(5) 102_555 -2_675 n
Ca1 O5 P2 91.8(5) 102_455 1_565 n
Ca2 O5 Ca2 103.6(4) 2_555 -2_675 n
Ca2 O5 P2 114.0(6) 2_555 1_565 n
Ca2 O5 P2 96.7(7) -2_575 1_565 n
Ca1 O6 Ca2 92.9(4) 1_555 -2_665 n
Ca1 O6 P2 166.3(8) 1_555 1_555 n
Ca2 O6 P2 94.0(7) -2_565 1_555 n
P2 C3 C4 107.5(8) 1_565 1_555 n
P2 C3 OH2 111.8(8) 1_565 1_555 n
C4 C3 OH2 109.2(8) 1_555 1_555 n
C3 C4 Oc3 119.1(9) 1_555 1_555 n
C3 C4 Oc4 120.8(10) 1_555 1_565 n
Oc3 C4 Oc4 120.1(10) 1_555 1_565 n
Ca1 Oc3 Ca2 142.7(6) 1_555 2_555 n
Ca1 Oc3 C4 94.3(7) 1_555 1_555 n
Ca2 Oc3 C4 111.3(9) 2_555 1_555 n
Ca1 Oc4 Ca2 106.8(5) 1_545 -101_655 n
Ca1 Oc4 C4 94.1(7) 1_545 1_545 n
Ca2 Oc4 C4 125.0(12) -101_555 1_545 n
Ca2 OH2 C3 98.5(7) 2_555 1_555 n
Ca1 Ow1 Ca2 91.7(5) 1_555 -2_665 n

loop_
_geom_bond_atom_site_label_1
_geom_bond_atom_site_label_2
_geom_bond_distance
_geom_bond_site_symmetry_2
_geom_bond_publ_flag
Ca1 Ca2 3.529(6) -2_465 n
Ca1 Oc2 2.307(12) 1_555 n
Ca1 OH1 2.381(12) 1_555 n
Ca1 P2 3.043(8) 102_555 n
Ca1 O4 2.429(12) -2_465 n
Ca1 O5 2.582(12) 102_545 n
Ca1 O6 2.252(10) 1_555 n
Ca1 C4 2.933(10) 1_555 n
Ca1 Oc3 2.546(12) 1_555 n
Ca1 Oc4 2.551(12) 1_565 n
Ca1 Ow1 2.427(15) 1_555 n
Ca2 Ca1 3.529(6) -2_565 n
Ca2 P2 3.110(7) -2_565 n
Ca2 O4 2.449(11) 1_555 n
Ca2 O5 2.570(12) 2_555 n
Ca2 O5 2.538(13) -2_575 n
Ca2 O6 2.606(14) -2_565 n
Ca2 C4 3.067(14) 2_555 n
Ca2 Oc3 2.361(12) 2_555 n
Ca2 Oc4 2.474(13) -101_444 n
Ca2 OH2 2.573(13) 2_555 n
Ca2 Ow1 2.492(15) -2_565 n
Ca3 O1 2.407(11) 1_556 n
Ca3 O1 2.407(11) 2_556 n
Ca3 O2 2.272(11) 1_556 n
Ca3 O2 2.272(11) 2_556 n
Ca3 Oc1 2.385(11) 1_556 n
Ca3 Oc1 2.385(11) 2_556 n
P1 O1 1.525(7) -101_444 n
P1 O2 1.557(8) 1_555 n
P1 O3 1.538(7) 1_555 n
P1 C1 1.822(8) 1_555 n
O1 Ca3 2.407(11) 1_554 n
O1 P1 1.525(7) -101_444 n
O1 O2 2.550(12) -101_444 n
O1 O3 2.523(13) -101_444 n
O2 Ca3 2.272(11) 1_554 n
O2 P1 1.557(8) 1_555 n
O2 O1 2.550(12) -101_444 n
O2 O3 2.512(12) 1_555 n
O3 P1 1.538(7) 1_555 n
O3 O1 2.523(13) -101_444 n
O3 O2 2.512(12) 1_555 n
C1 P1 1.822(8) 1_555 n
C1 C2 1.523(8) 1_555 n
C1 Oc1 2.395(12) -101_444 n
C1 Oc2 2.393(12) 1_555 n
C1 OH1 1.410(9) 1_555 n
C2 C1 1.523(8) 1_555 n
C2 Oc1 1.259(8) -101_444 n
C2 Oc2 1.235(5) 1_555 n
C2 OH1 2.374(12) 1_555 n
Oc1 Ca3 2.385(11) 1_554 n
Oc1 C1 2.395(12) -101_444 n
Oc1 C2 1.259(8) -101_444 n
Oc1 Oc2 2.176(12) -101_444 n
Oc2 Ca1 2.307(12) 1_555 n
Oc2 C1 2.393(12) 1_555 n
Oc2 C2 1.235(5) 1_555 n
Oc2 Oc1 2.176(12) -101_444 n
Oc2 OH1 2.596(16) 1_555 n
OH1 Ca1 2.381(12) 1_555 n
OH1 C1 1.410(9) 1_555 n
OH1 C2 2.374(12) 1_555 n
OH1 Oc2 2.596(16) 1_555 n
P2 Ca1 3.043(8) 102_545 n
P2 Ca2 3.110(7) -2_465 n
P2 O4 1.542(8) -101_444 n
P2 O5 1.528(8) 1_545 n
P2 O6 1.524(8) 1_555 n
P2 C3 1.8009(30) 1_545 n
O4 Ca1 2.429(12) -2_565 n
O4 Ca2 2.449(11) 1_555 n
O4 P2 1.542(8) -101_444 n
O4 O5 2.481(12) -101_454 n
O4 O6 2.498(13) -101_444 n
O5 Ca1 2.582(12) 102_555 n
O5 Ca2 2.570(12) 2_555 n
O5 Ca2 2.538(13) -2_475 n
O5 P2 1.528(8) 1_565 n
O5 O4 2.481(12) -101_454 n
O5 O6 2.513(16) 1_565 n
O6 Ca1 2.252(10) 1_555 n
O6 Ca2 2.606(14) -2_465 n
O6 P2 1.524(8) 1_555 n
O6 O4 2.498(13) -101_444 n
O6 O5 2.513(16) 1_545 n
C3 P2 1.8009(30) 1_565 n
C3 C4 1.482(8) 1_555 n
C3 Oc3 2.383(12) 1_555 n
C3 Oc4 2.403(13) 1_565 n
C3 OH2 1.444(9) 1_555 n
C4 Ca1 2.933(10) 1_555 n
C4 Ca2 3.067(14) 2_555 n
C4 C3 1.482(8) 1_555 n
C4 Oc3 1.280(9) 1_555 n
C4 Oc4 1.279(8) 1_565 n
C4 OH2 2.386(9) 1_555 n
Oc3 Ca1 2.546(12) 1_555 n
Oc3 Ca2 2.361(12) 2_555 n
Oc3 C3 2.383(12) 1_555 n
Oc3 C4 1.280(9) 1_555 n
Oc3 Oc4 2.217(12) 1_565 n
Oc4 Ca1 2.551(12) 1_545 n
Oc4 Ca2 2.474(13) -101_444 n
Oc4 C3 2.403(13) 1_545 n
Oc4 C4 1.279(8) 1_545 n
Oc4 Oc3 2.217(12) 1_545 n
OH2 Ca2 2.573(13) 2_555 n
OH2 C3 1.444(9) 1_555 n
OH2 C4 2.386(9) 1_555 n
Ow1 Ca1 2.427(15) 1_555 n
Ow1 Ca2 2.492(15) -2_465 n
Ow2 Ow3 2.574(15) 1_555 n
Ow2 Ow4 2.542(31) -102_454 n
Ow3 Ow2 2.574(15) 1_555 n
Ow4 Ow2 2.542(31) -102_453 n
